data_7010568
loop_
_publ_author_name
'Shin, Jun Ho'
'Savage, William'
'Murphy, Vincent J.'
'Bonanno, Jeffrey B.'
'Churchill, David G.'
'Parkin, Gerard'

_publ_section_title
;
 The syntheses, structures and reactivity of
 bis(tert-butylcyclopentadienyl)molybdenum derivatives: nitrogen
 alkylation of an \h2-acetonitrile ligand and influence of the
 chalcogen on the barrier to inversion of chalcogenoether adducts
;
_journal_issue 11
_journal_name_full 'Journal of the Chemical Society, Dalton Transactions'
_journal_page_first 1732
_journal_paper_doi 10.1039/b100372k
_journal_year 2001
_chemical_formula_sum 'C26 H48 Mo Si2'
_chemical_formula_weight 512.76
_chemical_name_systematic
; 
? 
;
_space_group_IT_number 15
_symmetry_cell_setting monoclinic
_symmetry_space_group_name_Hall '-C 2yc'
_symmetry_space_group_name_H-M 'C 1 2/c 1'
_atom_sites_solution_hydrogens geom
_atom_sites_solution_primary direct
_atom_sites_solution_secondary difmap
_audit_creation_method SHELXL
_cell_angle_alpha 90.00
_cell_angle_beta 119.619(7)
_cell_angle_gamma 90.00
_cell_formula_units_Z 4
_cell_length_a 17.528(2)
_cell_length_b 19.8608(15)
_cell_length_c 9.0166(11)
_cell_measurement_reflns_used 23
_cell_measurement_temperature 298(2)
_cell_measurement_theta_max 12.54
_cell_measurement_theta_min 8.44
_cell_volume 2728.7(5)
_computing_cell_refinement 'Siemens XSCANS'
_computing_data_collection 'Siemens XSCANS'
_computing_data_reduction 'Siemens SHELXTL'
_computing_molecular_graphics 'Siemens SHELXTL'
_computing_publication_material 'Siemens SHELXTL'
_computing_structure_refinement 'SHELXL-93 (Sheldrick, 1993)'
_computing_structure_solution 'SHELXS-86 (Sheldrick, 1990)'
_diffrn_ambient_temperature 298(2)
_diffrn_measurement_device 'Siemens P4'
_diffrn_measurement_method '\w scans'
_diffrn_radiation_monochromator graphite
_diffrn_radiation_source 'fine-focus sealed tube'
_diffrn_radiation_type MoK\a
_diffrn_radiation_wavelength 0.71073
_diffrn_reflns_av_R_equivalents 0.0215
_diffrn_reflns_av_sigmaI/netI 0.0338
_diffrn_reflns_limit_h_max 20
_diffrn_reflns_limit_h_min -6
_diffrn_reflns_limit_k_max 23
_diffrn_reflns_limit_k_min -7
_diffrn_reflns_limit_l_max 9
_diffrn_reflns_limit_l_min -10
_diffrn_reflns_number 2933
_diffrn_reflns_theta_max 25.00
_diffrn_reflns_theta_min 2.05
_diffrn_standards_interval_count 97
_diffrn_standards_number 3
_exptl_absorpt_coefficient_mu 0.579
_exptl_absorpt_correction_type none
_exptl_crystal_density_diffrn 1.248
_exptl_crystal_F_000 1096
_refine_diff_density_max 0.281
_refine_diff_density_min -0.295
_refine_diff_density_rms 0.055
_refine_ls_extinction_coef 0.00024(13)
_refine_ls_extinction_expression Fc^*^=kFc[1+0.001xFc^2^\l^3^/sin(2\q)]^-1/4^
_refine_ls_extinction_method SHELXL
_refine_ls_goodness_of_fit_all 1.060
_refine_ls_goodness_of_fit_obs 1.074
_refine_ls_matrix_type full
_refine_ls_number_parameters 133
_refine_ls_number_reflns 2301
_refine_ls_number_restraints 0
_refine_ls_restrained_S_all 1.060
_refine_ls_restrained_S_obs 1.074
_refine_ls_R_factor_all 0.0355
_refine_ls_R_factor_obs 0.0315
_refine_ls_shift/esd_max 0.000
_refine_ls_shift/esd_mean 0.000
_refine_ls_structure_factor_coef Fsqd
_refine_ls_weighting_details 'w=1/[\s^2^(Fo^2^)+(0.0319P)^2^+4.1970P] where P=(Fo^2^+2Fc^2^)/3'
_refine_ls_weighting_scheme calc
_refine_ls_wR_factor_all 0.0816
_refine_ls_wR_factor_obs 0.0789
_reflns_number_observed 2105
_reflns_number_total 2301
_reflns_observed_criterion >2sigma(I)
_cod_data_source_file b100372k.txt
_cod_data_source_block mosily10
_cod_depositor_comments
;
The following automatic conversions were performed:
'_symmetry_cell_setting' value 'Monoclinic' changed to 'monoclinic'
according to '/home/saulius/struct/CIF-dictionaries/cif_core.dic'
dictionary named 'cif_core.dic' version 2.4.1 from 2010-06-29.

Automatic conversion script
Id: cif_fix_enum 1527 2010-12-29 10:47:43Z saulius 

The following automatic conversions were performed:

'_refine_ls_weighting_scheme' value 'calc
w=1/[\s^2^(Fo^2^)+(0.0319P)^2^+4.1970P] where P=(Fo^2^+2Fc^2^)/3' was
changed to 'calc'. New tag '_refine_ls_weighting_details' was
created. The value of the new tag was set to
'w=1/[\s^2^(Fo^2^)+(0.0319P)^2^+4.1970P] where P=(Fo^2^+2Fc^2^)/3'.

Automatic conversion script
Id: cif_fix_values 3143 2015-03-26 13:38:13Z robertas 
;
_cod_original_sg_symbol_H-M C2/c
_cod_database_code 7010568

loop_
_symmetry_equiv_pos_as_xyz
'x, y, z'
'-x, y, -z+1/2'
'x+1/2, y+1/2, z'
'-x+1/2, y+1/2, -z+1/2'
'-x, -y, -z'
'x, -y, z-1/2'
'-x+1/2, -y+1/2, -z'
'x+1/2, -y+1/2, z-1/2'

loop_
_atom_site_aniso_label
_atom_site_aniso_U_11
_atom_site_aniso_U_22
_atom_site_aniso_U_33
_atom_site_aniso_U_23
_atom_site_aniso_U_13
_atom_site_aniso_U_12
Mo 0.0320(2) 0.0379(2) 0.0277(2) 0.000 0.01566(15) 0.000
C11 0.043(2) 0.045(2) 0.0362(14) 0.0067(12) 0.0232(13) -0.0002(12)
C12 0.044(2) 0.043(2) 0.0405(14) 0.0092(12) 0.0213(14) 0.0037(13)
C13 0.037(2) 0.059(2) 0.0380(15) 0.0105(13) 0.0158(13) 0.0047(14)
C14 0.049(2) 0.055(2) 0.0265(13) 0.0002(12) 0.0139(13) -0.0097(14)
C15 0.051(2) 0.050(2) 0.0305(14) 0.0013(12) 0.0233(13) 0.0013(13)
C16 0.045(2) 0.053(2) 0.050(2) 0.0065(14) 0.0287(15) -0.0029(14)
C17 0.043(2) 0.073(2) 0.075(2) 0.013(2) 0.029(2) 0.000(2)
C18 0.067(3) 0.088(3) 0.064(2) 0.016(2) 0.041(2) -0.010(2)
C19 0.065(3) 0.061(2) 0.087(3) -0.010(2) 0.043(2) -0.019(2)
Si 0.0457(5) 0.0536(5) 0.0497(5) -0.0104(4) 0.0226(4) 0.0056(4)
C21 0.037(2) 0.047(2) 0.0388(15) 0.0011(12) 0.0186(13) 0.0047(12)
C22 0.071(3) 0.095(3) 0.081(3) -0.023(2) 0.050(2) 0.006(2)
C23 0.098(3) 0.059(2) 0.080(3) -0.006(2) 0.031(3) 0.024(2)
C24 0.069(2) 0.067(2) 0.063(2) -0.027(2) 0.030(2) -0.003(2)

loop_
_atom_site_label
_atom_site_type_symbol
_atom_site_fract_x
_atom_site_fract_y
_atom_site_fract_z
_atom_site_U_iso_or_equiv
_atom_site_thermal_displace_type
_atom_site_occupancy
_atom_site_calc_flag
_atom_site_refinement_flags
_atom_site_disorder_group
Mo Mo 0.0000 0.28783(2) 0.7500 0.03213(13) Uani 1 d S .
C11 C 0.0417(2) 0.34838(14) 0.5748(3) 0.0399(6) Uani 1 d . .
C12 C -0.0331(2) 0.37822(15) 0.5735(4) 0.0424(7) Uani 1 d . .
H12A H -0.0363(2) 0.42490(15) 0.6052(4) 0.051 Uiso 1 calc R .
C13 C -0.1050(2) 0.3323(2) 0.5005(4) 0.0458(7) Uani 1 d . .
H13A H -0.1659(2) 0.3421(2) 0.4699(4) 0.055 Uiso 1 calc R .
C14 C -0.0750(2) 0.2750(2) 0.4534(3) 0.0456(7) Uani 1 d . .
H14A H -0.1111(2) 0.2361(2) 0.3912(3) 0.055 Uiso 1 calc R .
C15 C 0.0131(2) 0.28477(14) 0.4976(3) 0.0425(7) Uani 1 d . .
H15A H 0.0489(2) 0.25261(14) 0.4761(3) 0.051 Uiso 1 calc R .
C16 C 0.1259(2) 0.3842(2) 0.6103(4) 0.0472(7) Uani 1 d . .
C17 C 0.2064(2) 0.3386(2) 0.7056(5) 0.0635(9) Uani 1 d . .
H17A H 0.2581(2) 0.3628(2) 0.7257(5) 0.095 Uiso 1 calc R .
H17B H 0.1997(2) 0.2994(2) 0.6380(5) 0.095 Uiso 1 calc R .
H17C H 0.2118(2) 0.3252(2) 0.8127(5) 0.095 Uiso 1 calc R .
C18 C 0.1168(3) 0.4041(2) 0.4383(5) 0.0695(11) Uani 1 d . .
H18A H 0.1691(3) 0.4268(2) 0.4568(5) 0.104 Uiso 1 calc R .
H18B H 0.0673(3) 0.4335(2) 0.3792(5) 0.104 Uiso 1 calc R .
H18C H 0.1082(3) 0.3644(2) 0.3711(5) 0.104 Uiso 1 calc R .
C19 C 0.1408(3) 0.4487(2) 0.7147(5) 0.0683(10) Uani 1 d . .
H19A H 0.1943(3) 0.4698(2) 0.7344(5) 0.102 Uiso 1 calc R .
H19B H 0.1449(3) 0.4377(2) 0.8220(5) 0.102 Uiso 1 calc R .
H19C H 0.0926(3) 0.4790(2) 0.6528(5) 0.102 Uiso 1 calc R .
Si Si 0.09688(6) 0.13112(5) 0.65405(11) 0.0501(2) Uani 1 d . .
C21 C 0.0919(2) 0.19792(14) 0.7940(4) 0.0409(6) Uani 1 d . .
H21A H 0.1497(2) 0.21824(14) 0.8460(4) 0.049 Uiso 1 calc R .
H21B H 0.0903(2) 0.17281(14) 0.8848(4) 0.049 Uiso 1 calc R .
C22 C 0.1709(3) 0.1521(2) 0.5645(5) 0.0773(12) Uani 1 d . .
H22A H 0.1703(3) 0.1156(2) 0.4940(5) 0.116 Uiso 1 calc R .
H22B H 0.2297(3) 0.1588(2) 0.6564(5) 0.116 Uiso 1 calc R .
H22C H 0.1505(3) 0.1924(2) 0.4975(5) 0.116 Uiso 1 calc R .
C23 C 0.1456(3) 0.0538(2) 0.7885(5) 0.0842(13) Uani 1 d . .
H23A H 0.1490(3) 0.0184(2) 0.7194(5) 0.126 Uiso 1 calc R .
H23B H 0.1093(3) 0.0395(2) 0.8348(5) 0.126 Uiso 1 calc R .
H23C H 0.2035(3) 0.0639(2) 0.8800(5) 0.126 Uiso 1 calc R .
C24 C -0.0090(3) 0.1028(2) 0.4639(5) 0.0674(10) Uani 1 d . .
H24A H 0.0032(3) 0.0684(2) 0.4035(5) 0.101 Uiso 1 calc R .
H24B H -0.0366(3) 0.1404(2) 0.3895(5) 0.101 Uiso 1 calc R .
H24C H -0.0474(3) 0.0851(2) 0.5019(5) 0.101 Uiso 1 calc R .

loop_
_atom_type_symbol
_atom_type_description
_atom_type_scat_dispersion_real
_atom_type_scat_dispersion_imag
_atom_type_scat_source
C C 0.0033 0.0016 'International Tables Vol C Tables 4.2.6.8 and 6.1.1.4'
H H 0.0000 0.0000 'International Tables Vol C Tables 4.2.6.8 and 6.1.1.4'
Si Si 0.0817 0.0704 'International Tables Vol C Tables 4.2.6.8 and 6.1.1.4'
Mo Mo -1.6832 0.6857 'International Tables Vol C Tables 4.2.6.8 and 6.1.1.4'

loop_
_geom_angle_atom_site_label_1
_geom_angle_atom_site_label_2
_geom_angle_atom_site_label_3
_geom_angle
_geom_angle_site_symmetry_1
_geom_angle_site_symmetry_3
_geom_angle_publ_flag
C13 Mo C13 134.1(2) 2_556 . ?
C13 Mo C12 36.61(10) 2_556 2_556 ?
C13 Mo C12 100.84(11) . 2_556 ?
C13 Mo C12 100.84(11) 2_556 . ?
C13 Mo C12 36.61(10) . . ?
C12 Mo C12 75.85(15) 2_556 . ?
C13 Mo C21 128.95(11) 2_556 2_556 ?
C13 Mo C21 88.59(11) . 2_556 ?
C12 Mo C21 130.29(10) 2_556 2_556 ?
C12 Mo C21 125.19(10) . 2_556 ?
C13 Mo C21 88.59(11) 2_556 . ?
C13 Mo C21 128.94(11) . . ?
C12 Mo C21 125.19(10) 2_556 . ?
C12 Mo C21 130.29(10) . . ?
C21 Mo C21 78.4(2) 2_556 . ?
C13 Mo C14 154.08(11) 2_556 . ?
C13 Mo C14 35.49(11) . . ?
C12 Mo C14 133.69(11) 2_556 . ?
C12 Mo C14 58.78(10) . . ?
C21 Mo C14 76.61(10) 2_556 . ?
C21 Mo C14 93.57(11) . . ?
C13 Mo C14 35.49(11) 2_556 2_556 ?
C13 Mo C14 154.08(11) . 2_556 ?
C12 Mo C14 58.78(10) 2_556 2_556 ?
C12 Mo C14 133.69(11) . 2_556 ?
C21 Mo C14 93.57(11) 2_556 2_556 ?
C21 Mo C14 76.61(10) . 2_556 ?
C14 Mo C14 167.46(15) . 2_556 ?
C13 Mo C11 95.58(11) 2_556 . ?
C13 Mo C11 60.49(10) . . ?
C12 Mo C11 90.57(10) 2_556 . ?
C12 Mo C11 35.87(10) . . ?
C21 Mo C11 134.27(10) 2_556 . ?
C21 Mo C11 95.07(10) . . ?
C14 Mo C11 58.50(10) . . ?
C14 Mo C11 129.30(11) 2_556 . ?
C13 Mo C11 60.49(10) 2_556 2_556 ?
C13 Mo C11 95.58(10) . 2_556 ?
C12 Mo C11 35.87(10) 2_556 2_556 ?
C12 Mo C11 90.57(10) . 2_556 ?
C21 Mo C11 95.07(10) 2_556 2_556 ?
C21 Mo C11 134.27(10) . 2_556 ?
C14 Mo C11 129.30(11) . 2_556 ?
C14 Mo C11 58.50(10) 2_556 2_556 ?
C11 Mo C11 119.03(14) . 2_556 ?
C13 Mo C15 122.69(11) 2_556 . ?
C13 Mo C15 58.65(11) . . ?
C12 Mo C15 124.94(10) 2_556 . ?
C12 Mo C15 57.81(10) . . ?
C21 Mo C15 101.75(10) 2_556 . ?
C21 Mo C15 75.94(10) . . ?
C14 Mo C15 34.47(10) . . ?
C14 Mo C15 144.97(10) 2_556 . ?
C11 Mo C15 34.38(9) . . ?
C11 Mo C15 148.33(10) 2_556 . ?
C13 Mo C15 58.65(11) 2_556 2_556 ?
C13 Mo C15 122.69(11) . 2_556 ?
C12 Mo C15 57.81(10) 2_556 2_556 ?
C12 Mo C15 124.94(10) . 2_556 ?
C21 Mo C15 75.94(10) 2_556 2_556 ?
C21 Mo C15 101.75(10) . 2_556 ?
C14 Mo C15 144.97(10) . 2_556 ?
C14 Mo C15 34.47(10) 2_556 2_556 ?
C11 Mo C15 148.33(10) . 2_556 ?
C11 Mo C15 34.38(9) 2_556 2_556 ?
C15 Mo C15 177.09(14) . 2_556 ?
C15 C11 C12 105.4(3) . . ?
C15 C11 C16 126.4(3) . . ?
C12 C11 C16 126.6(3) . . ?
C15 C11 Mo 73.9(2) . . ?
C12 C11 Mo 68.48(15) . . ?
C16 C11 Mo 133.1(2) . . ?
C13 C12 C11 109.6(3) . . ?
C13 C12 Mo 71.3(2) . . ?
C11 C12 Mo 75.7(2) . . ?
C14 C13 C12 106.2(3) . . ?
C14 C13 Mo 75.1(2) . . ?
C12 C13 Mo 72.1(2) . . ?
C15 C14 C13 109.0(3) . . ?
C15 C14 Mo 75.1(2) . . ?
C13 C14 Mo 69.5(2) . . ?
C14 C15 C11 109.7(3) . . ?
C14 C15 Mo 70.4(2) . . ?
C11 C15 Mo 71.72(15) . . ?
C11 C16 C18 107.6(3) . . ?
C11 C16 C17 111.8(3) . . ?
C18 C16 C17 109.1(3) . . ?
C11 C16 C19 111.9(3) . . ?
C18 C16 C19 107.8(3) . . ?
C17 C16 C19 108.6(3) . . ?
C21 Si C23 107.7(2) . . ?
C21 Si C22 114.0(2) . . ?
C23 Si C22 105.5(2) . . ?
C21 Si C24 118.3(2) . . ?
C23 Si C24 105.8(2) . . ?
C22 Si C24 104.7(2) . . ?
Si C21 Mo 134.30(15) . . ?

loop_
_geom_bond_atom_site_label_1
_geom_bond_atom_site_label_2
_geom_bond_distance
_geom_bond_site_symmetry_2
_geom_bond_publ_flag
Mo C13 2.266(3) 2_556 ?
Mo C13 2.266(3) . ?
Mo C12 2.276(3) 2_556 ?
Mo C12 2.276(3) . ?
Mo C21 2.304(3) 2_556 ?
Mo C21 2.304(3) . ?
Mo C14 2.339(3) . ?
Mo C14 2.339(3) 2_556 ?
Mo C11 2.370(3) . ?
Mo C11 2.370(3) 2_556 ?
Mo C15 2.398(3) . ?
Mo C15 2.398(3) 2_556 ?
C11 C15 1.409(4) . ?
C11 C12 1.433(4) . ?
C11 C16 1.522(4) . ?
C12 C13 1.427(4) . ?
C13 C14 1.405(4) . ?
C14 C15 1.405(4) . ?
C16 C18 1.530(4) . ?
C16 C17 1.532(4) . ?
C16 C19 1.534(5) . ?
Si C21 1.863(3) . ?
Si C23 1.881(4) . ?
Si C22 1.883(4) . ?
Si C24 1.885(4) . ?
